data_1562904
loop_
_publ_author_name
'Wang, Ping'
'Fan, Ruiqing'
'Yang, Yulin'
'Liu, Xinrong'
'Cao, Wenwu'
'Yang, Bin'

_publ_section_title
;
 Synthesis, crystal structures and properties of lanthanide-organic
 frameworks based benzene carboxylates with two/three-dimensional
 structure
;
_journal_name_full 'Journal of Solid State Chemistry'
_journal_page_first 441
_journal_page_last 450
_journal_paper_doi 10.1016/j.jssc.2012.07.018
_journal_volume 196
_journal_year 2012
_chemical_formula_sum 'C54 H50 Er4 N2 O32'
_chemical_formula_weight 1908.00
_space_group_IT_number 2
_space_group_name_Hall '-P 1'
_space_group_name_H-M_alt 'P -1'
_symmetry_cell_setting triclinic
_symmetry_space_group_name_H-M 'P -1'
_atom_sites_solution_hydrogens geom
_atom_sites_solution_primary direct
_atom_sites_solution_secondary difmap
_cell_angle_alpha 86.530(3)
_cell_angle_beta 83.510(2)
_cell_angle_gamma 78.798(2)
_cell_formula_units_Z 2
_cell_length_a 10.8221(3)
_cell_length_b 14.0737(5)
_cell_length_c 19.9657(6)
_cell_measurement_reflns_used 18303
_cell_measurement_temperature 293(2)
_cell_measurement_theta_max 25.00
_cell_measurement_theta_min 2.96
_cell_volume 2961.54(16)
_computing_cell_refinement 'Bruker SMART'
_computing_data_collection 'Bruker SMART'
_computing_data_reduction 'Bruker SAINT'
_computing_molecular_graphics SHELXP-97
_computing_publication_material SHELXTL
_computing_structure_refinement 'SHELXL-97 (Sheldrick, 1997)'
_computing_structure_solution 'SHELXS-97 (Sheldrick, 1997)'
_diffrn_ambient_temperature 293(2)
_diffrn_measured_fraction_theta_full 0.996
_diffrn_measured_fraction_theta_max 0.996
_diffrn_measurement_device_type 'Bruker Smart APEX CCD area detector'
_diffrn_measurement_method 'phi and omega scans'
_diffrn_radiation_monochromator graphite
_diffrn_radiation_source 'fine-focus sealed tube'
_diffrn_radiation_type MoK\a
_diffrn_radiation_wavelength 0.71073
_diffrn_reflns_av_R_equivalents 0.0234
_diffrn_reflns_av_sigmaI/netI 0.0417
_diffrn_reflns_limit_h_max 12
_diffrn_reflns_limit_h_min -12
_diffrn_reflns_limit_k_max 15
_diffrn_reflns_limit_k_min -16
_diffrn_reflns_limit_l_max 19
_diffrn_reflns_limit_l_min -23
_diffrn_reflns_number 18303
_diffrn_reflns_theta_full 25.00
_diffrn_reflns_theta_max 25.00
_diffrn_reflns_theta_min 2.96
_diffrn_standards_decay_% 0
_diffrn_standards_interval_count 0
_diffrn_standards_interval_time 0
_diffrn_standards_number 0
_exptl_absorpt_coefficient_mu 5.709
_exptl_absorpt_correction_T_max 0.4101
_exptl_absorpt_correction_T_min 0.3295
_exptl_crystal_colour pink
_exptl_crystal_density_diffrn 2.140
_exptl_crystal_density_method 'not measured'
_exptl_crystal_description block
_exptl_crystal_F_000 1832
_exptl_crystal_size_max 0.25
_exptl_crystal_size_mid 0.22
_exptl_crystal_size_min 0.19
_refine_diff_density_max 1.210
_refine_diff_density_min -1.147
_refine_diff_density_rms 0.118
_refine_ls_extinction_method none
_refine_ls_goodness_of_fit_ref 0.965
_refine_ls_hydrogen_treatment mixed
_refine_ls_matrix_type full
_refine_ls_number_parameters 829
_refine_ls_number_reflns 10385
_refine_ls_number_restraints 0
_refine_ls_restrained_S_all 0.965
_refine_ls_R_factor_all 0.0330
_refine_ls_R_factor_gt 0.0246
_refine_ls_shift/su_max 0.018
_refine_ls_shift/su_mean 0.001
_refine_ls_structure_factor_coef Fsqd
_refine_ls_weighting_details 'calc w=1/[\s^2^(Fo^2^)+(0.0271P)^2^+0.0000P] where P=(Fo^2^+2Fc^2^)/3'
_refine_ls_weighting_scheme calc
_refine_ls_wR_factor_gt 0.0536
_refine_ls_wR_factor_ref 0.0548
_reflns_number_gt 8496
_reflns_number_total 10385
_reflns_threshold_expression >2sigma(I)
_cod_data_source_file JSSC-2012-196-441.CIF
_cod_data_source_block 5
_cod_depositor_comments
;
The following automatic conversions were performed:

data item '_symmetry_cell_setting' value 'Triclinic' was changed to
'triclinic' in accordance with the built-in table derived from the
CIF Core dictionary named 'cif_core.dic' version 2.4.5 last updated
on 2014-11-21.

Automatic conversion script
Id: cif_fix_values 8369 2020-08-20 11:38:08Z andrius 
;
_cod_original_sg_symbol_H-M 'P-1   '
_cod_database_code 1562904

loop_
_symmetry_equiv_pos_as_xyz
'x, y, z'
'-x, -y, -z'

loop_
_atom_site_label
_atom_site_type_symbol
_atom_site_fract_x
_atom_site_fract_y
_atom_site_fract_z
_atom_site_U_iso_or_equiv
_atom_site_adp_type
_atom_site_occupancy
_atom_site_symmetry_multiplicity
_atom_site_calc_flag
_atom_site_refinement_flags
_atom_site_disorder_assembly
_atom_site_disorder_group
Er1 Er 0.210707(17) 0.556963(14) 0.326783(10) 0.01612(6) Uani 1 1 d . . .
Er2 Er 0.227554(18) 0.306709(14) 0.190226(11) 0.01616(6) Uani 1 1 d . . .
Er3 Er 0.585800(18) -0.234067(14) 0.302592(11) 0.01902(6) Uani 1 1 d . . .
Er4 Er 0.545042(19) 0.011043(14) 0.146947(11) 0.02159(6) Uani 1 1 d . . .
O1 O 0.2930(3) 0.4099(2) 0.38439(17) 0.0297(8) Uani 1 1 d . . .
O2 O 0.2886(3) 0.3360(2) 0.29107(17) 0.0271(8) Uani 1 1 d . . .
O3 O 0.5864(3) -0.0888(2) 0.34784(19) 0.0312(9) Uani 1 1 d . . .
O4 O 0.5464(4) 0.0065(3) 0.2585(2) 0.0453(11) Uani 1 1 d . . .
O5 O 0.4387(3) 0.2358(2) 0.17446(18) 0.0297(8) Uani 1 1 d . . .
O6 O 0.6286(3) 0.1482(2) 0.1522(2) 0.0411(10) Uani 1 1 d . . .
O7 O 0.4230(3) 0.5376(2) 0.29611(18) 0.0283(8) Uani 1 1 d . . .
O8 O 0.5763(3) -0.3778(2) 0.26798(19) 0.0337(9) Uani 1 1 d . . .
O9 O 0.2248(3) 0.5463(3) 0.21461(18) 0.0351(9) Uani 1 1 d . . .
O10 O 0.2894(3) 0.4378(2) 0.13671(18) 0.0332(9) Uani 1 1 d . . .
O11 O 0.4969(3) -0.1874(2) 0.19870(19) 0.0306(9) Uani 1 1 d . . .
O12 O 0.5062(3) -0.1193(2) 0.09553(19) 0.0323(9) Uani 1 1 d . . .
O13 O 0.0279(3) 0.6983(2) 0.30714(19) 0.0294(8) Uani 1 1 d . . .
O14 O 0.2235(3) 0.7199(2) 0.29449(19) 0.0288(8) Uani 1 1 d . . .
O15 O 0.1995(3) 0.1587(2) 0.22182(19) 0.0354(9) Uani 1 1 d . . .
O16 O 0.3330(3) 0.0257(2) 0.1883(2) 0.0352(9) Uani 1 1 d . . .
O17 O 0.1070(3) 0.5795(2) 0.43922(17) 0.0295(8) Uani 1 1 d . . .
O18 O 0.2892(3) 0.6254(3) 0.42050(18) 0.0384(10) Uani 1 1 d . . .
O19 O 0.0472(3) 0.4813(2) 0.32251(17) 0.0243(8) Uani 1 1 d . . .
O20 O 0.0433(3) 0.3668(2) 0.25050(17) 0.0282(8) Uani 1 1 d . . .
O21 O 0.7533(3) -0.2184(2) 0.23130(17) 0.0277(8) Uani 1 1 d . . .
O22 O 0.7297(3) -0.0967(2) 0.15453(17) 0.0275(8) Uani 1 1 d . . .
O23 O 0.2513(3) 0.2395(2) 0.08029(18) 0.0359(9) Uani 1 1 d . . .
O24 O 0.0818(3) 0.3454(3) 0.10878(18) 0.0390(10) Uani 1 1 d . . .
O25 O 0.3774(3) -0.1794(2) 0.3377(2) 0.0375(10) Uani 1 1 d . . .
H25B H 0.3376 -0.2261 0.3401 0.056 Uiso 1 1 d R . .
H25C H 0.3711 -0.1555 0.3763 0.056 Uiso 1 1 d R . .
O26 O 0.7685(3) -0.2940(3) 0.35516(18) 0.0352(9) Uani 1 1 d . . .
H26A H 0.8320 -0.2782 0.3313 0.053 Uiso 1 1 d R . .
H26C H 0.7610 -0.2699 0.3938 0.053 Uiso 1 1 d R . .
O27 O 0.5325(3) -0.3192(3) 0.40667(19) 0.0402(10) Uani 1 1 d . . .
H27B H 0.4622 -0.2898 0.4255 0.060 Uiso 1 1 d R . .
H27C H 0.5261 -0.3765 0.3984 0.060 Uiso 1 1 d R . .
O28 O 0.4329(3) 0.0887(2) 0.05946(18) 0.0321(9) Uani 1 1 d . . .
H28A H 0.3555 0.1063 0.0742 0.048 Uiso 1 1 d R . .
H28D H 0.4390 0.0497 0.0278 0.048 Uiso 1 1 d R . .
O29 O 0.6851(3) 0.0158(3) 0.0429(2) 0.0384(9) Uani 1 1 d . . .
O30 O 0.2602(5) -0.0707(4) 0.4375(3) 0.0866(18) Uani 1 1 d . . .
N1 N 0.8252(5) 0.0754(4) -0.0318(3) 0.0598(16) Uani 1 1 d . . .
N2 N 0.1455(5) 0.0751(4) 0.4607(4) 0.076(2) Uani 1 1 d . . .
C1 C 0.3948(4) 0.2437(3) 0.3783(2) 0.0187(10) Uani 1 1 d . . .
C2 C 0.4378(4) 0.1640(3) 0.3375(2) 0.0202(10) Uani 1 1 d . . .
H2A H 0.4199 0.1677 0.2928 0.024 Uiso 1 1 calc R . .
C3 C 0.5076(4) 0.0789(3) 0.3641(2) 0.0193(10) Uani 1 1 d . . .
C4 C 0.5315(4) 0.0741(3) 0.4302(2) 0.0248(11) Uani 1 1 d . . .
H4A H 0.5755 0.0169 0.4486 0.030 Uiso 1 1 calc R . .
C5 C 0.4907(4) 0.1535(3) 0.4699(3) 0.0275(12) Uani 1 1 d . . .
H5A H 0.5094 0.1501 0.5144 0.033 Uiso 1 1 calc R . .
C6 C 0.4225(4) 0.2376(3) 0.4439(3) 0.0251(12) Uani 1 1 d . . .
H6A H 0.3950 0.2907 0.4709 0.030 Uiso 1 1 calc R . .
C7 C 0.3205(4) 0.3356(3) 0.3496(2) 0.0200(11) Uani 1 1 d . . .
C8 C 0.5498(4) -0.0072(3) 0.3201(3) 0.0246(12) Uani 1 1 d . . .
C9 C 0.6164(4) 0.3119(3) 0.1764(3) 0.0238(11) Uani 1 1 d . . .
C10 C 0.5507(4) 0.3879(3) 0.2155(2) 0.0224(11) Uani 1 1 d . . .
H10A H 0.4703 0.3844 0.2364 0.027 Uiso 1 1 calc R . .
C11 C 0.6019(4) 0.4681(3) 0.2239(3) 0.0225(11) Uani 1 1 d . . .
C12 C 0.7201(4) 0.4745(4) 0.1920(3) 0.0355(14) Uani 1 1 d . . .
H12A H 0.7539 0.5296 0.1956 0.043 Uiso 1 1 calc R . .
C13 C 0.7886(5) 0.3975(4) 0.1541(3) 0.0460(17) Uani 1 1 d . . .
H13A H 0.8689 0.4011 0.1331 0.055 Uiso 1 1 calc R . .
C14 C 0.7384(4) 0.3172(4) 0.1477(3) 0.0385(15) Uani 1 1 d . . .
H14A H 0.7861 0.2654 0.1239 0.046 Uiso 1 1 calc R . .
C15 C 0.5573(5) 0.2268(3) 0.1675(3) 0.0257(12) Uani 1 1 d . . .
C16 C 0.5276(4) -0.4517(3) 0.2661(3) 0.0242(11) Uani 1 1 d . . .
C17 C 0.3473(4) 0.5901(3) 0.1155(2) 0.0204(11) Uani 1 1 d . . .
C18 C 0.3838(4) 0.6665(3) 0.1449(3) 0.0211(11) Uani 1 1 d . . .
H18A H 0.3627 0.6765 0.1907 0.025 Uiso 1 1 calc R . .
C19 C 0.4515(4) 0.7271(3) 0.1058(3) 0.0214(11) Uani 1 1 d . . .
C20 C 0.4827(5) 0.7109(4) 0.0377(3) 0.0350(13) Uani 1 1 d . . .
H20A H 0.5298 0.7506 0.0113 0.042 Uiso 1 1 calc R . .
C21 C 0.4450(5) 0.6371(4) 0.0091(3) 0.0405(15) Uani 1 1 d . . .
H21A H 0.4646 0.6279 -0.0369 0.049 Uiso 1 1 calc R . .
C22 C 0.3780(5) 0.5760(4) 0.0480(3) 0.0315(13) Uani 1 1 d . . .
H22A H 0.3537 0.5252 0.0284 0.038 Uiso 1 1 calc R . .
C23 C 0.2823(4) 0.5207(3) 0.1588(3) 0.0215(11) Uani 1 1 d . . .
C24 C 0.4875(4) -0.1889(3) 0.1362(3) 0.0224(11) Uani 1 1 d . . .
C25 C 0.0670(4) 0.8582(3) 0.2747(3) 0.0223(11) Uani 1 1 d . . .
C26 C 0.1589(4) 0.9118(3) 0.2481(2) 0.0202(11) Uani 1 1 d . . .
H26B H 0.2421 0.8801 0.2378 0.024 Uiso 1 1 calc R . .
C27 C 0.1275(4) 1.0112(3) 0.2369(3) 0.0248(11) Uani 1 1 d . . .
C28 C 0.0020(5) 1.0570(4) 0.2501(3) 0.0404(15) Uani 1 1 d . . .
H28B H -0.0199 1.1239 0.2436 0.049 Uiso 1 1 calc R . .
C29 C -0.0909(5) 1.0039(4) 0.2727(4) 0.0487(18) Uani 1 1 d . . .
H29A H -0.1752 1.0348 0.2793 0.058 Uiso 1 1 calc R . .
C30 C -0.0584(4) 0.9053(4) 0.2854(3) 0.0344(14) Uani 1 1 d . . .
H30A H -0.1209 0.8702 0.3011 0.041 Uiso 1 1 calc R . .
C31 C 0.1059(4) 0.7529(3) 0.2927(2) 0.0197(11) Uani 1 1 d . . .
C32 C 0.2286(4) 0.0686(3) 0.2138(3) 0.0237(11) Uani 1 1 d . . .
C33 C 0.1834(4) 0.6424(4) 0.5316(3) 0.0269(12) Uani 1 1 d . . .
C34 C 0.1004(4) 0.6046(3) 0.5796(2) 0.0216(11) Uani 1 1 d . . .
H34A H 0.0521 0.5624 0.5665 0.026 Uiso 1 1 calc R . .
C35 C 0.0886(4) 0.6290(3) 0.6469(3) 0.0236(11) Uani 1 1 d . . .
C36 C 0.1619(5) 0.6916(4) 0.6654(3) 0.0337(13) Uani 1 1 d . . .
H36A H 0.1548 0.7086 0.7102 0.040 Uiso 1 1 calc R . .
C37 C 0.2453(5) 0.7292(4) 0.6184(3) 0.0459(17) Uani 1 1 d . . .
H37A H 0.2945 0.7706 0.6317 0.055 Uiso 1 1 calc R . .
C38 C 0.2554(5) 0.7054(4) 0.5525(3) 0.0424(16) Uani 1 1 d . . .
H38A H 0.3109 0.7316 0.5210 0.051 Uiso 1 1 calc R . .
C39 C 0.1933(4) 0.6153(3) 0.4606(3) 0.0238(11) Uani 1 1 d . . .
C40 C 0.0069(4) 0.4097(3) 0.3050(2) 0.0214(11) Uani 1 1 d . . .
C41 C 0.8439(4) -0.2506(3) 0.1205(2) 0.0212(11) Uani 1 1 d . . .
C42 C 0.1811(4) 0.2376(3) -0.0544(2) 0.0216(11) Uani 1 1 d . . .
H42C H 0.2415 0.1850 -0.0417 0.032 Uiso 1 1 calc R . .
C43 C 0.1179(4) 0.3016(3) -0.0059(3) 0.0232(11) Uani 1 1 d . . .
C44 C 0.0237(4) 0.3776(4) -0.0262(3) 0.0316(13) Uani 1 1 d . . .
H44B H -0.0238 0.4188 0.0059 0.047 Uiso 1 1 calc R . .
C45 C 0.9994(5) -0.3922(4) 0.0923(3) 0.0358(14) Uani 1 1 d . . .
H45A H 1.0596 -0.4449 0.1050 0.054 Uiso 1 1 calc R . .
C46 C 0.9345(4) -0.3297(3) 0.1400(3) 0.0289(12) Uani 1 1 d . . .
H46A H 0.9506 -0.3398 0.1850 0.035 Uiso 1 1 calc R . .
C47 C 0.7706(4) -0.1825(4) 0.1729(3) 0.0214(11) Uani 1 1 d . . .
C48 C 0.1500(4) 0.2940(3) 0.0636(3) 0.0236(11) Uani 1 1 d . . .
C49 C 0.8693(7) 0.1557(6) -0.0666(5) 0.086(3) Uani 1 1 d . . .
H49A H 0.8270 0.2146 -0.0456 0.128 Uiso 1 1 calc R . .
H49B H 0.8515 0.1585 -0.1128 0.128 Uiso 1 1 calc R . .
H49C H 0.9589 0.1483 -0.0649 0.128 Uiso 1 1 calc R . .
C50 C 0.8817(7) -0.0198(6) -0.0587(4) 0.083(3) Uani 1 1 d . . .
H50A H 0.8468 -0.0693 -0.0320 0.124 Uiso 1 1 calc R . .
H50B H 0.9717 -0.0314 -0.0572 0.124 Uiso 1 1 calc R . .
H50C H 0.8635 -0.0212 -0.1046 0.124 Uiso 1 1 calc R . .
C51 C 0.7309(6) 0.0795(5) 0.0132(4) 0.0553(18) Uani 1 1 d . . .
H51 H 0.6912 0.1418 0.0249 0.066 Uiso 1 1 calc R . .
C52 C 0.0942(9) 0.1669(7) 0.4269(7) 0.132(5) Uani 1 1 d . . .
H52A H 0.1125 0.1614 0.3789 0.198 Uiso 1 1 calc R . .
H52B H 0.1323 0.2174 0.4412 0.198 Uiso 1 1 calc R . .
H52C H 0.0042 0.1823 0.4383 0.198 Uiso 1 1 calc R . .
C53 C 0.1313(9) 0.0664(9) 0.5305(6) 0.136(5) Uani 1 1 d . . .
H53A H 0.1707 0.0024 0.5447 0.204 Uiso 1 1 calc R . .
H53B H 0.0428 0.0773 0.5464 0.204 Uiso 1 1 calc R . .
H53C H 0.1705 0.1133 0.5486 0.204 Uiso 1 1 calc R . .
C54 C 0.2125(7) 0.0066(6) 0.4217(6) 0.087(3) Uani 1 1 d . . .
H54 H 0.2223 0.0230 0.3759 0.105 Uiso 1 1 calc R . .
OW1 O 0.5499(8) -0.5100(6) 0.4350(5) 0.191(4) Uani 1 1 d . . .
HW1A H 0.4819 -0.5258 0.4259 0.286 Uiso 1 1 d R . .
HW1B H 0.6097 -0.5306 0.4050 0.286 Uiso 1 1 d R . .
OW2 O 0.8424(3) -0.3660(3) 0.4754(2) 0.0505(11) Uani 1 1 d . . .
HW2A H 0.9171 -0.3659 0.4848 0.076 Uiso 1 1 d R . .
HW2B H 0.8046 -0.3972 0.5063 0.076 Uiso 1 1 d R . .

loop_
_atom_site_aniso_label
_atom_site_aniso_U_11
_atom_site_aniso_U_22
_atom_site_aniso_U_33
_atom_site_aniso_U_23
_atom_site_aniso_U_13
_atom_site_aniso_U_12
Er1 0.01930(10) 0.01433(10) 0.01482(12) -0.00101(8) 0.00184(8) -0.00530(8)
Er2 0.02161(11) 0.01280(10) 0.01455(12) -0.00250(8) 0.00218(8) -0.00617(8)
Er3 0.02206(11) 0.01701(11) 0.01901(13) -0.00451(9) -0.00013(9) -0.00620(9)
Er4 0.02840(12) 0.01634(11) 0.02031(13) -0.00346(9) -0.00393(9) -0.00329(9)
O1 0.043(2) 0.0172(17) 0.028(2) -0.0040(16) -0.0087(16) 0.0021(15)
O2 0.0300(18) 0.0283(18) 0.019(2) 0.0021(15) 0.0005(15) 0.0020(15)
O3 0.0366(19) 0.0144(17) 0.043(2) -0.0093(17) -0.0053(17) -0.0019(15)
O4 0.056(2) 0.049(2) 0.025(3) -0.016(2) -0.0051(19) 0.008(2)
O5 0.0287(19) 0.034(2) 0.029(2) -0.0107(17) -0.0015(15) -0.0112(16)
O6 0.039(2) 0.0167(18) 0.068(3) -0.0185(19) -0.002(2) -0.0046(16)
O7 0.0212(17) 0.0264(18) 0.035(2) -0.0101(16) 0.0086(16) -0.0016(14)
O8 0.046(2) 0.0202(18) 0.038(2) -0.0111(17) 0.0032(18) -0.0147(16)
O9 0.045(2) 0.051(2) 0.016(2) -0.0002(18) 0.0012(17) -0.0280(18)
O10 0.053(2) 0.0192(18) 0.032(2) 0.0022(16) -0.0020(18) -0.0211(16)
O11 0.0293(18) 0.033(2) 0.032(2) -0.0102(17) -0.0061(16) -0.0068(15)
O12 0.043(2) 0.0201(18) 0.038(2) -0.0026(17) -0.0042(18) -0.0159(16)
O13 0.0279(17) 0.0179(17) 0.043(2) 0.0065(16) -0.0003(16) -0.0104(15)
O14 0.0209(17) 0.0204(17) 0.046(2) 0.0012(16) -0.0051(16) -0.0069(14)
O15 0.044(2) 0.0159(18) 0.046(3) 0.0019(17) 0.0096(18) -0.0134(15)
O16 0.0298(19) 0.0240(18) 0.050(3) -0.0039(18) 0.0104(18) -0.0079(16)
O17 0.0310(18) 0.041(2) 0.020(2) -0.0081(17) 0.0014(15) -0.0166(16)
O18 0.038(2) 0.056(2) 0.025(2) -0.0123(19) 0.0148(17) -0.0257(18)
O19 0.0225(16) 0.0260(18) 0.025(2) -0.0041(15) 0.0064(14) -0.0112(14)
O20 0.0222(16) 0.043(2) 0.022(2) -0.0133(17) 0.0072(15) -0.0140(15)
O21 0.0229(17) 0.042(2) 0.016(2) 0.0001(17) 0.0028(14) -0.0054(15)
O22 0.0288(18) 0.0285(19) 0.023(2) -0.0041(16) 0.0022(15) -0.0018(15)
O23 0.037(2) 0.037(2) 0.028(2) -0.0123(18) -0.0104(17) 0.0146(17)
O24 0.0251(18) 0.058(2) 0.025(2) -0.019(2) 0.0025(16) 0.0150(18)
O25 0.0293(18) 0.037(2) 0.048(3) -0.0145(19) 0.0025(17) -0.0108(16)
O26 0.0255(17) 0.050(2) 0.027(2) 0.0058(18) 0.0035(16) -0.0069(16)
O27 0.041(2) 0.052(2) 0.031(2) -0.0090(19) 0.0065(18) -0.0203(18)
O28 0.0361(19) 0.0244(18) 0.033(2) -0.0038(16) -0.0058(17) 0.0038(15)
O29 0.038(2) 0.039(2) 0.036(2) 0.0078(19) 0.0073(18) -0.0122(18)
O30 0.086(4) 0.085(4) 0.081(4) -0.028(4) -0.007(3) 0.010(3)
N1 0.042(3) 0.055(3) 0.077(5) 0.019(3) 0.014(3) -0.011(3)
N2 0.053(3) 0.062(4) 0.109(6) -0.045(4) -0.016(4) 0.015(3)
C1 0.022(2) 0.017(2) 0.019(3) -0.004(2) -0.004(2) -0.0051(19)
C2 0.024(2) 0.021(2) 0.015(3) -0.002(2) -0.003(2) -0.003(2)
C3 0.023(2) 0.015(2) 0.021(3) -0.006(2) -0.003(2) -0.0054(19)
C4 0.031(3) 0.018(2) 0.024(3) 0.000(2) -0.008(2) 0.001(2)
C5 0.039(3) 0.026(3) 0.016(3) -0.003(2) -0.009(2) 0.001(2)
C6 0.029(3) 0.019(2) 0.026(3) -0.006(2) -0.001(2) 0.001(2)
C7 0.019(2) 0.024(3) 0.016(3) 0.001(2) 0.002(2) -0.007(2)
C8 0.020(2) 0.027(3) 0.029(3) -0.012(2) -0.003(2) -0.005(2)
C9 0.021(2) 0.017(2) 0.031(3) -0.007(2) 0.000(2) 0.000(2)
C10 0.017(2) 0.025(3) 0.026(3) -0.003(2) 0.003(2) -0.008(2)
C11 0.025(2) 0.018(2) 0.024(3) -0.003(2) 0.002(2) -0.004(2)
C12 0.027(3) 0.032(3) 0.050(4) -0.018(3) 0.007(3) -0.016(2)
C13 0.027(3) 0.044(3) 0.066(5) -0.027(3) 0.016(3) -0.010(3)
C14 0.026(3) 0.036(3) 0.051(4) -0.024(3) 0.005(3) 0.001(2)
C15 0.033(3) 0.021(3) 0.022(3) -0.008(2) -0.001(2) -0.003(2)
C16 0.030(3) 0.023(3) 0.020(3) -0.002(2) -0.007(2) -0.005(2)
C17 0.026(2) 0.017(2) 0.019(3) -0.001(2) 0.002(2) -0.0066(19)
C18 0.023(2) 0.017(2) 0.024(3) 0.004(2) -0.001(2) -0.0066(19)
C19 0.025(2) 0.016(2) 0.026(3) -0.001(2) -0.003(2) -0.0088(19)
C20 0.050(3) 0.026(3) 0.032(4) -0.001(2) 0.007(3) -0.020(2)
C21 0.071(4) 0.040(3) 0.016(3) -0.006(3) 0.009(3) -0.028(3)
C22 0.048(3) 0.028(3) 0.024(3) -0.004(2) -0.001(2) -0.022(2)
C23 0.026(2) 0.022(3) 0.020(3) 0.007(2) -0.008(2) -0.013(2)
C24 0.018(2) 0.018(2) 0.034(4) -0.003(2) -0.004(2) -0.0084(19)
C25 0.025(2) 0.016(2) 0.025(3) -0.001(2) -0.002(2) -0.004(2)
C26 0.017(2) 0.017(2) 0.025(3) 0.002(2) -0.004(2) -0.0010(19)
C27 0.029(3) 0.020(2) 0.029(3) -0.005(2) -0.002(2) -0.010(2)
C28 0.034(3) 0.015(3) 0.067(5) 0.004(3) 0.001(3) 0.001(2)
C29 0.024(3) 0.027(3) 0.092(6) 0.000(3) 0.003(3) -0.002(2)
C30 0.026(3) 0.029(3) 0.051(4) -0.001(3) -0.001(3) -0.014(2)
C31 0.023(2) 0.021(2) 0.016(3) -0.005(2) -0.002(2) -0.007(2)
C32 0.035(3) 0.018(2) 0.020(3) 0.002(2) -0.005(2) -0.008(2)
C33 0.029(3) 0.032(3) 0.022(3) -0.007(2) 0.002(2) -0.013(2)
C34 0.021(2) 0.022(2) 0.022(3) -0.008(2) 0.003(2) -0.006(2)
C35 0.024(2) 0.023(3) 0.024(3) -0.006(2) 0.005(2) -0.008(2)
C36 0.039(3) 0.045(3) 0.023(3) -0.011(3) 0.001(2) -0.024(3)
C37 0.053(4) 0.062(4) 0.032(4) -0.017(3) 0.011(3) -0.041(3)
C38 0.049(3) 0.054(4) 0.032(4) -0.011(3) 0.014(3) -0.036(3)
C39 0.029(3) 0.021(2) 0.019(3) -0.002(2) 0.005(2) -0.001(2)
C40 0.015(2) 0.030(3) 0.019(3) -0.006(2) 0.001(2) -0.004(2)
C41 0.020(2) 0.026(3) 0.019(3) -0.003(2) -0.004(2) -0.007(2)
C42 0.017(2) 0.021(2) 0.027(3) 0.001(2) -0.007(2) -0.0019(19)
C43 0.019(2) 0.024(3) 0.027(3) -0.007(2) -0.003(2) -0.001(2)
C44 0.029(3) 0.030(3) 0.033(4) -0.010(3) -0.003(2) 0.004(2)
C45 0.035(3) 0.032(3) 0.038(4) -0.005(3) -0.014(3) 0.006(2)
C46 0.033(3) 0.029(3) 0.025(3) 0.002(2) -0.009(2) -0.005(2)
C47 0.013(2) 0.031(3) 0.021(3) -0.003(2) -0.001(2) -0.007(2)
C48 0.025(3) 0.025(3) 0.022(3) -0.003(2) 0.000(2) -0.008(2)
C49 0.076(5) 0.097(6) 0.090(7) 0.033(5) -0.004(5) -0.043(5)
C50 0.080(5) 0.100(7) 0.066(6) -0.019(5) 0.016(4) -0.018(5)
C51 0.042(3) 0.049(4) 0.069(5) 0.013(4) 0.006(3) -0.004(3)
C52 0.095(7) 0.088(7) 0.211(15) -0.007(8) -0.036(8) -0.001(6)
C53 0.104(8) 0.212(14) 0.091(9) -0.038(9) -0.001(7) -0.024(8)
C54 0.055(5) 0.059(5) 0.153(10) -0.010(6) -0.031(5) -0.009(4)
OW1 0.156(7) 0.130(7) 0.258(12) 0.054(7) -0.030(7) 0.027(6)
OW2 0.036(2) 0.068(3) 0.042(3) 0.014(2) -0.0034(19) 0.000(2)

loop_
_atom_type_symbol
_atom_type_description
_atom_type_scat_dispersion_real
_atom_type_scat_dispersion_imag
_atom_type_scat_source
C C 0.0033 0.0016 'International Tables Vol C Tables 4.2.6.8 and 6.1.1.4'
H H 0.0000 0.0000 'International Tables Vol C Tables 4.2.6.8 and 6.1.1.4'
N N 0.0061 0.0033 'International Tables Vol C Tables 4.2.6.8 and 6.1.1.4'
O O 0.0106 0.0060 'International Tables Vol C Tables 4.2.6.8 and 6.1.1.4'
Er Er -0.2586 4.9576 'International Tables Vol C Tables 4.2.6.8 and 6.1.1.4'

loop_
_geom_angle_atom_site_label_1
_geom_angle_atom_site_label_2
_geom_angle_atom_site_label_3
_geom_angle
_geom_angle_site_symmetry_1
_geom_angle_site_symmetry_3
O9 Er1 O19 82.09(12) . .
O9 Er1 O7 77.12(12) . .
O19 Er1 O7 140.75(10) . .
O9 Er1 O14 80.95(13) . .
O19 Er1 O14 128.18(11) . .
O7 Er1 O14 80.91(11) . .
O9 Er1 O1 113.90(12) . .
O19 Er1 O1 81.84(12) . .
O7 Er1 O1 76.85(12) . .
O14 Er1 O1 149.22(11) . .
O9 Er1 O17 156.71(12) . .
O19 Er1 O17 79.40(11) . .
O7 Er1 O17 126.10(12) . .
O14 Er1 O17 99.60(12) . .
O1 Er1 O17 77.31(12) . .
O9 Er1 O18 145.38(12) . .
O19 Er1 O18 132.09(11) . .
O7 Er1 O18 76.68(11) . .
O14 Er1 O18 72.90(13) . .
O1 Er1 O18 81.41(12) . .
O17 Er1 O18 53.20(11) . .
O9 Er1 O13 83.77(12) . .
O19 Er1 O13 77.45(11) . .
O7 Er1 O13 131.71(11) . .
O14 Er1 O13 52.27(10) . .
O1 Er1 O13 150.59(11) . .
O17 Er1 O13 78.54(12) . .
O18 Er1 O13 97.23(12) . .
O9 Er1 C39 166.94(14) . .
O19 Er1 C39 105.77(13) . .
O7 Er1 C39 101.54(13) . .
O14 Er1 C39 86.00(13) . .
O1 Er1 C39 78.00(12) . .
O17 Er1 C39 26.61(12) . .
O18 Er1 C39 26.59(12) . .
O13 Er1 C39 87.75(12) . .
O9 Er1 C31 81.34(13) . .
O19 Er1 C31 102.74(12) . .
O7 Er1 C31 106.51(12) . .
O14 Er1 C31 26.27(11) . .
O1 Er1 C31 164.67(12) . .
O17 Er1 C31 89.07(12) . .
O18 Er1 C31 84.83(13) . .
O13 Er1 C31 26.00(11) . .
C39 Er1 C31 86.68(13) . .
O15 Er2 O20 89.35(12) . .
O15 Er2 O10 165.36(12) . .
O20 Er2 O10 104.32(12) . .
O15 Er2 O2 93.89(13) . .
O20 Er2 O2 76.74(11) . .
O10 Er2 O2 94.34(12) . .
O15 Er2 O5 84.41(12) . .
O20 Er2 O5 155.68(13) . .
O10 Er2 O5 85.08(12) . .
O2 Er2 O5 80.25(11) . .
O15 Er2 O24 100.03(14) . .
O20 Er2 O24 75.98(12) . .
O10 Er2 O24 78.68(14) . .
O2 Er2 O24 149.10(10) . .
O5 Er2 O24 128.25(11) . .
O15 Er2 O23 81.43(13) . .
O20 Er2 O23 126.14(11) . .
O10 Er2 O23 86.17(13) . .
O2 Er2 O23 156.28(10) . .
O5 Er2 O23 76.16(11) . .
O24 Er2 O23 54.16(10) . .
O15 Er2 C48 92.59(14) . .
O20 Er2 C48 101.78(12) . .
O10 Er2 C48 79.65(14) . .
O2 Er2 C48 173.33(13) . .
O5 Er2 C48 101.96(12) . .
O24 Er2 C48 26.99(11) . .
O23 Er2 C48 27.28(11) . .
O8 Er3 O21 93.85(12) . .
O8 Er3 O25 100.19(12) . .
O21 Er3 O25 148.26(14) . .
O8 Er3 O3 174.71(13) . .
O21 Er3 O3 90.94(12) . .
O25 Er3 O3 76.72(11) . .
O8 Er3 O26 92.71(13) . .
O21 Er3 O26 71.05(12) . .
O25 Er3 O26 135.68(13) . .
O3 Er3 O26 86.71(12) . .
O8 Er3 O11 80.21(13) . .
O21 Er3 O11 76.99(12) . .
O25 Er3 O11 77.56(13) . .
O3 Er3 O11 103.11(12) . .
O26 Er3 O11 146.71(11) . .
O8 Er3 O27 77.84(13) . .
O21 Er3 O27 139.82(12) . .
O25 Er3 O27 71.47(13) . .
O3 Er3 O27 97.03(13) . .
O26 Er3 O27 70.20(12) . .
O11 Er3 O27 137.75(12) . .
O4 Er4 O22 81.69(12) . .
O4 Er4 O12 119.79(14) . .
O22 Er4 O12 78.50(12) . .
O4 Er4 O6 83.22(15) . .
O22 Er4 O6 96.29(12) . .
O12 Er4 O6 154.77(14) . .
O4 Er4 O16 75.79(14) . .
O22 Er4 O16 138.24(13) . .
O12 Er4 O16 82.84(11) . .
O6 Er4 O16 115.06(11) . .
O4 Er4 O28 142.33(12) . .
O22 Er4 O28 135.81(12) . .
O12 Er4 O28 79.29(12) . .
O6 Er4 O28 88.10(13) . .
O16 Er4 O28 74.99(13) . .
O4 Er4 O29 141.36(13) . .
O22 Er4 O29 69.50(12) . .
O12 Er4 O29 79.87(13) . .
O6 Er4 O29 75.22(13) . .
O16 Er4 O29 142.53(14) . .
O28 Er4 O29 69.29(12) . .
C7 O1 Er1 116.1(3) . .
C7 O2 Er2 169.0(3) . .
C8 O3 Er3 124.9(3) . .
C8 O4 Er4 172.8(4) . .
C15 O5 Er2 160.3(3) . .
C15 O6 Er4 120.0(3) . .
C16 O7 Er1 161.6(3) 1_565 .
C16 O8 Er3 154.6(3) . .
C23 O9 Er1 153.1(3) . .
C23 O10 Er2 128.7(3) . .
C24 O11 Er3 156.8(3) . .
C24 O12 Er4 113.5(3) . .
C31 O13 Er1 89.6(3) . .
C31 O14 Er1 98.1(3) . .
C32 O15 Er2 149.2(3) . .
C32 O16 Er4 155.3(3) . .
C39 O17 Er1 95.2(3) . .
C39 O18 Er1 92.7(3) . .
C40 O19 Er1 148.8(3) . .
C40 O20 Er2 137.9(3) . .
C47 O21 Er3 135.3(3) . .
C47 O22 Er4 141.2(3) . .
C48 O23 Er2 92.7(3) . .
C48 O24 Er2 95.3(3) . .
Er3 O25 H25B 109.6 . .
Er3 O25 H25C 109.4 . .
H25B O25 H25C 109.5 . .
Er3 O26 H26A 109.3 . .
Er3 O26 H26C 109.2 . .
H26A O26 H26C 109.5 . .
Er3 O27 H27B 109.3 . .
Er3 O27 H27C 109.3 . .
H27B O27 H27C 109.5 . .
Er4 O28 H28A 109.3 . .
Er4 O28 H28D 109.3 . .
H28A O28 H28D 109.5 . .
C51 O29 Er4 132.6(4) . .
C51 N1 C49 126.4(6) . .
C51 N1 C50 117.4(6) . .
C49 N1 C50 115.4(6) . .
C54 N2 C53 123.6(9) . .
C54 N2 C52 116.5(9) . .
C53 N2 C52 119.7(8) . .
C6 C1 C2 119.6(4) . .
C6 C1 C7 120.5(4) . .
C2 C1 C7 119.9(4) . .
C3 C2 C1 119.7(4) . .
C3 C2 H2A 120.2 . .
C1 C2 H2A 120.2 . .
C4 C3 C2 119.5(4) . .
C4 C3 C8 121.5(4) . .
C2 C3 C8 119.0(4) . .
C3 C4 C5 120.5(4) . .
C3 C4 H4A 119.7 . .
C5 C4 H4A 119.7 . .
C6 C5 C4 120.3(5) . .
C6 C5 H5A 119.9 . .
C4 C5 H5A 119.9 . .
C1 C6 C5 120.4(4) . .
C1 C6 H6A 119.8 . .
C5 C6 H6A 119.8 . .
O2 C7 O1 121.9(4) . .
O2 C7 C1 118.6(4) . .
O1 C7 C1 119.5(4) . .
O4 C8 O3 123.6(4) . .
O4 C8 C3 118.0(5) . .
O3 C8 C3 118.4(5) . .
C10 C9 C14 118.2(4) . .
C10 C9 C15 120.1(4) . .
C14 C9 C15 121.7(4) . .
C11 C10 C9 121.5(4) . .
C11 C10 H10A 119.3 . .
C9 C10 H10A 119.3 . .
C12 C11 C10 119.5(4) . .
C12 C11 C16 120.8(4) . 1_565
C10 C11 C16 119.7(4) . 1_565
C11 C12 C13 119.6(5) . .
C11 C12 H12A 120.2 . .
C13 C12 H12A 120.2 . .
C14 C13 C12 120.4(5) . .
C14 C13 H13A 119.8 . .
C12 C13 H13A 119.8 . .
C13 C14 C9 120.7(4) . .
C13 C14 H14A 119.6 . .
C9 C14 H14A 119.6 . .
O6 C15 O5 121.9(4) . .
O6 C15 C9 118.3(4) . .
O5 C15 C9 119.8(4) . .
O7 C16 O8 125.2(4) 1_545 .
O7 C16 C11 118.4(4) 1_545 1_545
O8 C16 C11 116.4(4) . 1_545
C22 C17 C18 119.8(4) . .
C22 C17 C23 120.4(4) . .
C18 C17 C23 119.7(4) . .
C19 C18 C17 119.9(5) . .
C19 C18 H18A 120.1 . .
C17 C18 H18A 120.1 . .
C18 C19 C20 119.3(4) . .
C18 C19 C24 120.3(4) . 1_565
C20 C19 C24 120.3(4) . 1_565
C21 C20 C19 120.5(5) . .
C21 C20 H20A 119.7 . .
C19 C20 H20A 119.7 . .
C20 C21 C22 120.3(5) . .
C20 C21 H21A 119.8 . .
C22 C21 H21A 119.8 . .
C17 C22 C21 120.1(5) . .
C17 C22 H22A 120.0 . .
C21 C22 H22A 120.0 . .
O9 C23 O10 123.2(4) . .
O9 C23 C17 119.6(4) . .
O10 C23 C17 117.2(4) . .
O11 C24 O12 122.5(4) . .
O11 C24 C19 121.9(5) . 1_545
O12 C24 C19 115.6(5) . 1_545
C30 C25 C26 118.8(4) . .
C30 C25 C31 121.5(4) . .
C26 C25 C31 119.7(4) . .
C27 C26 C25 120.9(4) . .
C27 C26 H26B 119.5 . .
C25 C26 H26B 119.5 . .
C26 C27 C28 119.0(4) . .
C26 C27 C32 120.3(4) . 1_565
C28 C27 C32 120.7(4) . 1_565
C29 C28 C27 120.6(5) . .
C29 C28 H28B 119.7 . .
C27 C28 H28B 119.7 . .
C30 C29 C28 120.1(5) . .
C30 C29 H29A 120.0 . .
C28 C29 H29A 120.0 . .
C29 C30 C25 120.5(5) . .
C29 C30 H30A 119.8 . .
C25 C30 H30A 119.8 . .
O13 C31 O14 120.0(4) . .
O13 C31 C25 122.6(4) . .
O14 C31 C25 117.4(4) . .
O13 C31 Er1 64.4(2) . .
O14 C31 Er1 55.6(2) . .
C25 C31 Er1 172.9(3) . .
O16 C32 O15 124.8(4) . .
O16 C32 C27 118.9(4) . 1_545
O15 C32 C27 116.3(4) . 1_545
C34 C33 C38 118.4(5) . .
C34 C33 C39 119.7(4) . .
C38 C33 C39 121.9(5) . .
C35 C34 C33 121.1(4) . .
C35 C34 H34A 119.5 . .
C33 C34 H34A 119.5 . .
C36 C35 C34 118.6(4) . .
C36 C35 C40 122.9(4) . 2_566
C34 C35 C40 118.4(4) . 2_566
C37 C36 C35 121.0(5) . .
C37 C36 H36A 119.5 . .
C35 C36 H36A 119.5 . .
C38 C37 C36 119.9(5) . .
C38 C37 H37A 120.1 . .
C36 C37 H37A 120.1 . .
C37 C38 C33 121.0(5) . .
C37 C38 H38A 119.5 . .
C33 C38 H38A 119.5 . .
O18 C39 O17 118.8(4) . .
O18 C39 C33 120.6(4) . .
O17 C39 C33 120.6(4) . .
O18 C39 Er1 60.7(3) . .
O17 C39 Er1 58.2(2) . .
C33 C39 Er1 177.9(4) . .
O19 C40 O20 124.9(4) . .
O19 C40 C35 117.3(4) . 2_566
O20 C40 C35 117.7(4) . 2_566
C42 C41 C46 119.8(4) 2_655 .
C42 C41 C47 120.4(4) 2_655 .
C46 C41 C47 119.8(5) . .
C41 C42 C43 121.2(4) 2_655 .
C41 C42 H42C 119.4 2_655 .
C43 C42 H42C 119.4 . .
C42 C43 C44 117.9(5) . .
C42 C43 C48 122.2(4) . .
C44 C43 C48 119.8(4) . .
C45 C44 C43 121.1(4) 2_655 .
C45 C44 H44B 119.5 2_655 .
C43 C44 H44B 119.5 . .
C44 C45 C46 120.5(5) 2_655 .
C44 C45 H45A 119.8 2_655 .
C46 C45 H45A 119.8 . .
C45 C46 C41 119.5(5) . .
C45 C46 H46A 120.3 . .
C41 C46 H46A 120.3 . .
O22 C47 O21 125.5(4) . .
O22 C47 C41 118.1(5) . .
O21 C47 C41 116.3(4) . .
O24 C48 O23 117.4(5) . .
O24 C48 C43 121.1(4) . .
O23 C48 C43 121.3(4) . .
O24 C48 Er2 57.8(2) . .
O23 C48 Er2 60.1(2) . .
C43 C48 Er2 170.6(3) . .
N1 C49 H49A 109.5 . .
N1 C49 H49B 109.5 . .
H49A C49 H49B 109.5 . .
N1 C49 H49C 109.5 . .
H49A C49 H49C 109.5 . .
H49B C49 H49C 109.5 . .
N1 C50 H50A 109.5 . .
N1 C50 H50B 109.5 . .
H50A C50 H50B 109.5 . .
N1 C50 H50C 109.5 . .
H50A C50 H50C 109.5 . .
H50B C50 H50C 109.5 . .
O29 C51 N1 130.4(6) . .
O29 C51 H51 114.8 . .
N1 C51 H51 114.8 . .
N2 C52 H52A 109.5 . .
N2 C52 H52B 109.5 . .
H52A C52 H52B 109.5 . .
N2 C52 H52C 109.5 . .
H52A C52 H52C 109.5 . .
H52B C52 H52C 109.5 . .
N2 C53 H53A 109.5 . .
N2 C53 H53B 109.5 . .
H53A C53 H53B 109.5 . .
N2 C53 H53C 109.5 . .
H53A C53 H53C 109.5 . .
H53B C53 H53C 109.5 . .
O30 C54 N2 128.1(11) . .
O30 C54 H54 116.0 . .
N2 C54 H54 116.0 . .
HW1A OW1 HW1B 109.5 . .
HW2A OW2 HW2B 109.5 . .

loop_
_geom_bond_atom_site_label_1
_geom_bond_atom_site_label_2
_geom_bond_distance
_geom_bond_site_symmetry_2
Er1 O9 2.240(3) .
Er1 O19 2.247(3) .
Er1 O7 2.278(3) .
Er1 O14 2.370(3) .
Er1 O1 2.372(3) .
Er1 O17 2.404(3) .
Er1 O18 2.459(3) .
Er1 O13 2.564(3) .
Er1 C39 2.817(5) .
Er1 C31 2.843(5) .
Er2 O15 2.207(3) .
Er2 O20 2.250(3) .
Er2 O10 2.252(3) .
Er2 O2 2.273(3) .
Er2 O5 2.304(3) .
Er2 O24 2.359(4) .
Er2 O23 2.410(3) .
Er2 C48 2.778(5) .
Er3 O8 2.202(3) .
Er3 O21 2.213(3) .
Er3 O25 2.281(3) .
Er3 O3 2.287(3) .
Er3 O26 2.331(3) .
Er3 O11 2.387(4) .
Er3 O27 2.405(4) .
Er4 O4 2.225(4) .
Er4 O22 2.276(3) .
Er4 O12 2.284(3) .
Er4 O6 2.297(3) .
Er4 O16 2.324(3) .
Er4 O28 2.335(3) .
Er4 O29 2.435(4) .
O1 C7 1.258(5) .
O2 C7 1.256(6) .
O3 C8 1.256(6) .
O4 C8 1.238(6) .
O5 C15 1.258(5) .
O6 C15 1.253(5) .
O7 C16 1.251(6) 1_565
O8 C16 1.257(6) .
O9 C23 1.250(5) .
O10 C23 1.258(5) .
O11 C24 1.264(6) .
O12 C24 1.267(6) .
O13 C31 1.247(5) .
O14 C31 1.271(5) .
O15 C32 1.261(5) .
O16 C32 1.243(5) .
O17 C39 1.267(6) .
O18 C39 1.263(5) .
O19 C40 1.256(5) .
O20 C40 1.262(5) .
O21 C47 1.250(6) .
O22 C47 1.251(6) .
O23 C48 1.275(6) .
O24 C48 1.266(5) .
O25 H25B 0.8500 .
O25 H25C 0.8500 .
O26 H26A 0.8500 .
O26 H26C 0.8500 .
O27 H27B 0.8500 .
O27 H27C 0.8500 .
O28 H28A 0.8500 .
O28 H28D 0.8500 .
O29 C51 1.201(7) .
O30 C54 1.152(9) .
N1 C51 1.275(7) .
N1 C49 1.425(9) .
N1 C50 1.468(8) .
N2 C54 1.323(9) .
N2 C53 1.384(12) .
N2 C52 1.461(12) .
C1 C6 1.370(7) .
C1 C2 1.401(6) .
C1 C7 1.502(6) .
C2 C3 1.396(6) .
C2 H2A 0.9300 .
C3 C4 1.368(7) .
C3 C8 1.507(6) .
C4 C5 1.381(6) .
C4 H4A 0.9300 .
C5 C6 1.374(7) .
C5 H5A 0.9300 .
C6 H6A 0.9300 .
C9 C10 1.392(6) .
C9 C14 1.392(7) .
C9 C15 1.492(6) .
C10 C11 1.376(6) .
C10 H10A 0.9300 .
C11 C12 1.379(6) .
C11 C16 1.498(6) 1_565
C12 C13 1.399(7) .
C12 H12A 0.9300 .
C13 C14 1.364(7) .
C13 H13A 0.9300 .
C14 H14A 0.9300 .
C16 O7 1.251(6) 1_545
C16 C11 1.498(6) 1_545
C17 C22 1.368(7) .
C17 C18 1.397(6) .
C17 C23 1.491(6) .
C18 C19 1.381(6) .
C18 H18A 0.9300 .
C19 C20 1.384(7) .
C19 C24 1.497(6) 1_565
C20 C21 1.365(7) .
C20 H20A 0.9300 .
C21 C22 1.379(7) .
C21 H21A 0.9300 .
C22 H22A 0.9300 .
C24 C19 1.497(6) 1_545
C25 C30 1.389(6) .
C25 C26 1.401(6) .
C25 C31 1.493(6) .
C26 C27 1.385(6) .
C26 H26B 0.9300 .
C27 C28 1.389(6) .
C27 C32 1.499(7) 1_565
C28 C29 1.387(7) .
C28 H28B 0.9300 .
C29 C30 1.378(7) .
C29 H29A 0.9300 .
C30 H30A 0.9300 .
C32 C27 1.499(7) 1_545
C33 C34 1.391(7) .
C33 C38 1.399(7) .
C33 C39 1.477(7) .
C34 C35 1.392(7) .
C34 H34A 0.9300 .
C35 C36 1.385(6) .
C35 C40 1.490(7) 2_566
C36 C37 1.382(7) .
C36 H36A 0.9300 .
C37 C38 1.364(8) .
C37 H37A 0.9300 .
C38 H38A 0.9300 .
C40 C35 1.490(7) 2_566
C41 C42 1.373(7) 2_655
C41 C46 1.401(6) .
C41 C47 1.509(6) .
C42 C41 1.373(7) 2_655
C42 C43 1.389(6) .
C42 H42C 0.9300 .
C43 C44 1.402(7) .
C43 C48 1.462(7) .
C44 C45 1.367(8) 2_655
C44 H44B 0.9300 .
C45 C44 1.367(8) 2_655
C45 C46 1.374(7) .
C45 H45A 0.9300 .
C46 H46A 0.9300 .
C49 H49A 0.9600 .
C49 H49B 0.9600 .
C49 H49C 0.9600 .
C50 H50A 0.9600 .
C50 H50B 0.9600 .
C50 H50C 0.9600 .
C51 H51 0.9300 .
C52 H52A 0.9600 .
C52 H52B 0.9600 .
C52 H52C 0.9600 .
C53 H53A 0.9600 .
C53 H53B 0.9600 .
C53 H53C 0.9600 .
C54 H54 0.9300 .
OW1 HW1A 0.8500 .
OW1 HW1B 0.8499 .
OW2 HW2A 0.8500 .
OW2 HW2B 0.8501 .
